data_1561379
loop_
_publ_author_name
'Oswald, Iain W.H.'
'Gourdon, Olivier'
'Bekins, Amy'
'Evans, Jess'
'Treadwell, LaRico J.'
'Chan, Julia Y.'
'Macaluso, Robin T.'

_publ_section_title
;
 Er1.33Pt3Ga8: A modulated variant of the Er4Pt9Al24-structure type
;
_journal_name_full 'Journal of Solid State Chemistry'
_journal_page_first 161
_journal_page_last 167
_journal_paper_doi 10.1016/j.jssc.2016.04.009
_journal_volume 242
_journal_year 2016
_chemical_absolute_configuration .
_chemical_formula_sum 'Er0.341 Ga2.005 Pt0.75'
_chemical_formula_weight 343.1
_space_group_IT_number 12
_space_group_name_Hall '-C 2y'
_space_group_name_H-M_alt 'C 1 2/m 1'
_symmetry_cell_setting monoclinic
_symmetry_Int_Tables_number 12
_symmetry_space_group_name_Hall '-C 2y'
_symmetry_space_group_name_H-M 'C 1 2/m 1'
_cell_angle_alpha 90
_cell_angle_beta 101.010(2)
_cell_angle_gamma 90
_cell_formula_units_Z 8
_cell_length_a 7.4879(2)
_cell_length_b 4.3204(3)
_cell_length_c 13.1060(4)
_cell_measurement_reflns_used 6136
_cell_measurement_temperature 297
_cell_measurement_theta_max 30.4
_cell_measurement_theta_min 3.2
_cell_volume 416.18(3)
_computing_cell_refinement 'Bruker SAINT'
_computing_data_collection 'Bruker APEX2'
_computing_molecular_graphics CrystalMaker
_computing_publication_material 'publCIF (Westrip, 2010)'
_diffrn_ambient_temperature 297
_diffrn_measured_fraction_theta_full 0.98
_diffrn_measured_fraction_theta_max 0.95
_diffrn_measurement_device 'four-circle diffractometer'
_diffrn_measurement_device_type 'Bruker Kappa D8 Quest CMOS'
_diffrn_measurement_method '\f and \w scans'
_diffrn_radiation_monochromator 'HELIOS optics'
_diffrn_radiation_probe x-ray
_diffrn_radiation_source 'I\mS microfocus tube'
_diffrn_radiation_type 'Mo K\a'
_diffrn_radiation_wavelength 0.71073
_diffrn_reflns_av_R_equivalents 0.0494
_diffrn_reflns_av_unetI/netI 0.0175
_diffrn_reflns_limit_h_max 11
_diffrn_reflns_limit_h_min -11
_diffrn_reflns_limit_k_max 6
_diffrn_reflns_limit_k_min -6
_diffrn_reflns_limit_l_max 20
_diffrn_reflns_limit_l_min -19
_diffrn_reflns_number 11441
_diffrn_reflns_theta_full 32.74
_diffrn_reflns_theta_max 33.42
_diffrn_reflns_theta_min 1.58
_exptl_absorpt_coefficient_mu 89.175
_exptl_crystal_colour Silver
_exptl_crystal_density_diffrn 10.9526
_exptl_crystal_description Fragment
_exptl_crystal_F_000 1151
_exptl_crystal_size_max 0.05
_exptl_crystal_size_mid 0.02
_exptl_crystal_size_min 0.01
_refine_ls_extinction_coef 371(14)
_refine_ls_extinction_method 'B-C type 1 Lorentzian isotropic (Becker & Coppens, 1974)'
_refine_ls_goodness_of_fit_gt 1.76
_refine_ls_goodness_of_fit_ref 1.76
_refine_ls_number_constraints 0
_refine_ls_number_parameters 51
_refine_ls_number_reflns 863
_refine_ls_number_restraints 0
_refine_ls_R_factor_all 0.0258
_refine_ls_R_factor_gt 0.0234
_refine_ls_shift/su_max 0.0475
_refine_ls_shift/su_mean 0.0096
_refine_ls_structure_factor_coef F
_refine_ls_weighting_details w=1/(\s^2^(F)+0.0001F^2^)
_refine_ls_weighting_scheme sigma
_refine_ls_wR_factor_gt 0.0284
_refine_ls_wR_factor_ref 0.0290
_reflns_number_gt 820
_reflns_number_total 863
_reflns_threshold_expression I>3\s(I)
_cod_data_source_file JSSC-2016-242-161.cif
_cod_data_source_block II
_cod_database_code 1561379

loop_
_space_group_symop_id
_space_group_symop_operation_xyz
1 x,y,z
2 -x,y,-z
3 -x,-y,-z
4 x,-y,z
5 x+1/2,y+1/2,z
6 -x+1/2,y+1/2,-z
7 -x+1/2,-y+1/2,-z
8 x+1/2,-y+1/2,z

loop_
_atom_site_label
_atom_site_type_symbol
_atom_site_fract_x
_atom_site_fract_y
_atom_site_fract_z
_atom_site_adp_type
_atom_site_U_iso_or_equiv
_atom_site_site_symmetry_multiplicity
_atom_site_occupancy
_atom_site_calc_flag
_atom_site_refinement_flags
_atom_site_disorder_assembly
_atom_site_disorder_group
Er1 Er 0.26926(6) 0 0.80804(4) Uani 0.00682(15) 4 0.6819 d . . .
Pt1 Pt 0 0 0 Uani 0.00610(12) 2 1 d . . .
Pt2 Pt 0.12013(4) 0 0.36045(2) Uani 0.00653(10) 4 1 d . . .
Ga2 Ga 0.18631(12) 0 0.55869(7) Uani 0.0076(2) 4 1 d . . .
Ga1_1 Ga 0.3750(2) 0.6928(4) 0.81713(14) Uani 0.0071(5) 8 0.3305 d . . .
Ga1_2 Ga -0.0676(3) 0 -0.8169(2) Uani 0.0100(7) 4 0.3487 d . . .
Ga3 Ga -0.14711(12) 0.5 0.05898(7) Uani 0.0066(2) 4 1 d . . .
Ga4 Ga -0.05764(11) 0.5 0.32731(7) Uani 0.0085(3) 4 1 d . . .

loop_
_atom_site_aniso_label
_atom_site_aniso_type_symbol
_atom_site_aniso_U_11
_atom_site_aniso_U_22
_atom_site_aniso_U_33
_atom_site_aniso_U_12
_atom_site_aniso_U_13
_atom_site_aniso_U_23
Er1 Er 0.0067(2) 0.0061(3) 0.0074(2) 0 0.00068(18) 0
Pt1 Pt 0.0059(2) 0.0059(2) 0.0062(2) 0 0.00061(15) 0
Pt2 Pt 0.00711(17) 0.00681(17) 0.00539(17) 0 0.00051(11) 0
Ga2 Ga 0.0081(4) 0.0073(4) 0.0070(4) 0 0.0008(3) 0
Ga1_1 Ga 0.0086(8) 0.0072(8) 0.0054(8) 0.0010(7) 0.0009(6) -0.0006(6)
Ga1_2 Ga 0.0105(12) 0.0116(12) 0.0072(11) 0 0.0002(9) 0
Ga3 Ga 0.0054(4) 0.0050(4) 0.0094(4) 0 0.0014(3) 0
Ga4 Ga 0.0063(4) 0.0062(4) 0.0130(5) 0 0.0019(4) 0

loop_
_atom_type_symbol
_atom_type_scat_dispersion_real
_atom_type_scat_dispersion_imag
_atom_type_scat_source
Er -0.2586 4.9576 'International Tables Vol C tables 4.2.6.8 and 6.1.1.1'
Ga 0.2307 1.6083 'International Tables Vol C tables 4.2.6.8 and 6.1.1.1'
Pt -1.7033 8.3905 'International Tables Vol C tables 4.2.6.8 and 6.1.1.1'
